data_4101013
_journal_name_full 'Journal of the American Chemical Society'
_journal_paper_doi 10.1021/ja053933+
_journal_year 2006
_chemical_formula_moiety 'C28 H14 Cr N2 O14 W'
_chemical_formula_sum 'C28 H14 Cr N2 O14 W'
_chemical_formula_weight 838.26
_space_group_IT_number 2
_symmetry_cell_setting triclinic
_symmetry_space_group_name_Hall '-P 1'
_symmetry_space_group_name_H-M 'P -1'
_cell_angle_alpha 70.803(4)
_cell_angle_beta 84.905(6)
_cell_angle_gamma 89.794(6)
_cell_formula_units_Z 2
_cell_length_a 6.1937(18)
_cell_length_b 15.113(4)
_cell_length_c 16.539(5)
_cell_measurement_temperature 100(2)
_cell_volume 1455.8(7)
_diffrn_ambient_temperature 100(2)
_exptl_crystal_density_diffrn 1.912
_cod_depositor_comments
;
The following automatic conversions were performed:
'_symmetry_cell_setting' value 'Triclinic' changed to 'triclinic'
according to '/home/saulius/struct/CIF-dictionaries/cif_core.dic'
dictionary named 'cif_core.dic' version 2.4.1 from 2010-06-29.

Automatic conversion script
Id: cif_fix_enum 1527 2010-12-29 10:47:43Z saulius 
;
_cod_database_code 4101013

loop_
_symmetry_equiv_pos_as_xyz
'x, y, z'
'-x, -y, -z'

loop_
_atom_site_label
_atom_site_type_symbol
_atom_site_fract_x
_atom_site_fract_y
_atom_site_fract_z
_atom_site_U_iso_or_equiv
_atom_site_adp_type
_atom_site_occupancy
_atom_site_symmetry_multiplicity
_atom_site_calc_flag
_atom_site_refinement_flags
_atom_site_disorder_assembly
_atom_site_disorder_group
W W 0.57626(2) 0.565801(10) 0.666434(10) 0.02035(8) Uani 1 1 d . . .
Cr Cr 2.06289(10) 1.18239(4) 0.82249(4) 0.01514(14) Uani 1 1 d . . .
C1A C 0.6848(7) 0.4718(3) 0.7753(3) 0.0264(10) Uani 1 1 d . . .
C1B C 2.1769(7) 1.0958(3) 0.9217(3) 0.0217(8) Uani 1 1 d . . .
C1 C 1.0249(6) 0.7944(3) 0.8029(2) 0.0171(8) Uani 1 1 d . . .
O1A O 0.7440(6) 0.4190(3) 0.8343(2) 0.0360(8) Uani 1 1 d . . .
O1B O 2.2425(5) 1.0446(2) 0.9798(2) 0.0297(7) Uani 1 1 d . . .
C2B C 1.8036(7) 1.1878(3) 0.8929(3) 0.0211(8) Uani 1 1 d . . .
C2A C 0.2925(7) 0.5731(3) 0.7372(3) 0.0239(9) Uani 1 1 d . . .
C2 C 0.9883(6) 0.7842(3) 0.7234(2) 0.0164(8) Uani 1 1 d . . .
O2A O 0.1330(6) 0.5738(2) 0.7773(2) 0.0330(8) Uani 1 1 d . . .
O2B O 1.6489(5) 1.1894(2) 0.9335(2) 0.0287(7) Uani 1 1 d . . .
C3A C 0.4754(7) 0.6596(3) 0.5557(3) 0.0257(9) Uani 1 1 d . . .
C3B C 1.9474(7) 1.2702(3) 0.7245(3) 0.0202(8) Uani 1 1 d . . .
C3 C 1.1471(6) 0.8349(3) 0.6586(2) 0.0178(8) Uani 1 1 d . . .
O3A O 0.4262(6) 0.7109(3) 0.4940(2) 0.0347(8) Uani 1 1 d . . .
O3B O 1.8787(5) 1.3238(2) 0.6677(2) 0.0280(7) Uani 1 1 d . . .
C4B C 2.3256(7) 1.1769(3) 0.7535(3) 0.0214(8) Uani 1 1 d . . .
C4 C 1.4838(6) 0.9270(3) 0.6559(3) 0.0204(8) Uani 1 1 d . . .
H4 H 1.5098 0.9350 0.5964 0.025 Uiso 1 1 calc R . .
C4A C 0.8634(7) 0.5582(3) 0.5968(3) 0.0238(9) Uani 1 1 d . . .
O4A O 1.0230(6) 0.5562(3) 0.5584(2) 0.0352(8) Uani 1 1 d . . .
O4B O 2.4830(5) 1.1756(2) 0.7140(2) 0.0276(7) Uani 1 1 d . . .
C5 C 1.6382(6) 0.9685(3) 0.6887(3) 0.0206(8) Uani 1 1 d . . .
H5 H 1.7553 1.0005 0.6488 0.025 Uiso 1 1 calc R . .
C5A C 0.4492(7) 0.4572(3) 0.6365(3) 0.0266(10) Uani 1 1 d . . .
C5B C 2.1829(7) 1.2871(3) 0.8454(3) 0.0228(9) Uani 1 1 d . . .
O5A O 0.3757(6) 0.3971(2) 0.6199(2) 0.0377(8) Uani 1 1 d . . .
O5B O 2.2541(5) 1.3516(2) 0.8548(2) 0.0304(7) Uani 1 1 d . . .
C6 C 1.6445(6) 0.9695(3) 0.7725(3) 0.0175(8) Uani 1 1 d . . .
C7 C 1.5035(7) 0.9268(3) 0.8451(3) 0.0233(9) Uani 1 1 d . . .
H7 H 1.5411 0.9344 0.8969 0.028 Uiso 1 1 calc R . .
C8 C 1.3144(7) 0.8743(3) 0.8521(3) 0.0201(8) Uani 1 1 d . . .
H8 H 1.2399 0.8517 0.9080 0.024 Uiso 1 1 calc R . .
C9 C 1.2183(6) 0.8500(3) 0.7885(2) 0.0174(8) Uani 1 1 d . . .
C10 C 1.2957(6) 0.8753(3) 0.6973(2) 0.0172(8) Uani 1 1 d . . .
C11 C 0.8925(7) 0.7553(3) 0.8858(3) 0.0223(9) Uani 1 1 d . . .
O11 O 0.9232(5) 0.7709(2) 0.95075(19) 0.0341(8) Uani 1 1 d . . .
O12 O 0.7274(5) 0.7012(2) 0.88033(18) 0.0244(6) Uani 1 1 d . . .
C13 C 0.5859(7) 0.6589(3) 0.9589(3) 0.0261(9) Uani 1 1 d . . .
H13A H 0.5287 0.7077 0.9823 0.031 Uiso 1 1 calc R . .
H13B H 0.6664 0.6138 1.0029 0.031 Uiso 1 1 calc R . .
C14 C 0.4032(7) 0.6095(3) 0.9351(3) 0.0304(10) Uani 1 1 d . . .
H14A H 0.2957 0.5851 0.9848 0.046 Uiso 1 1 d R . .
H14B H 0.4608 0.5576 0.9174 0.046 Uiso 1 1 d R . .
H14C H 0.3345 0.6539 0.8875 0.046 Uiso 1 1 d R . .
C21 C 0.7231(7) 0.6740(3) 0.6960(3) 0.0206(8) Uani 1 1 d . . .
N21 N 0.8238(6) 0.7309(2) 0.7113(2) 0.0190(7) Uani 1 1 d . . .
C31 C 1.1508(7) 0.8507(3) 0.5653(3) 0.0200(8) Uani 1 1 d . . .
O31 O 1.2661(5) 0.9090(2) 0.51063(18) 0.0249(6) Uani 1 1 d . . .
O32 O 1.0089(5) 0.7937(2) 0.54833(17) 0.0221(6) Uani 1 1 d . . .
C33 C 0.9803(7) 0.8121(3) 0.4577(3) 0.0236(9) Uani 1 1 d . . .
H33A H 0.9217 0.7549 0.4499 0.028 Uiso 1 1 calc R . .
H33B H 1.1224 0.8285 0.4233 0.028 Uiso 1 1 calc R . .
C34 C 0.8287(7) 0.8904(3) 0.4270(3) 0.0264(9) Uani 1 1 d . . .
H34A H 0.8103 0.9017 0.3662 0.040 Uiso 1 1 d R . .
H34B H 0.8884 0.9473 0.4337 0.040 Uiso 1 1 d R . .
H34C H 0.6878 0.8739 0.4608 0.040 Uiso 1 1 d R . .
C61 C 1.9167(7) 1.0804(3) 0.7984(2) 0.0185(8) Uani 1 1 d . . .
N61 N 1.8131(5) 1.0234(2) 0.7852(2) 0.0197(7) Uani 1 1 d . . .

loop_
_atom_site_aniso_label
_atom_site_aniso_U_11
_atom_site_aniso_U_22
_atom_site_aniso_U_33
_atom_site_aniso_U_23
_atom_site_aniso_U_13
_atom_site_aniso_U_12
W 0.01835(11) 0.01877(11) 0.02584(12) -0.00920(8) -0.00467(7) -0.00520(7)
Cr 0.0140(3) 0.0160(3) 0.0161(3) -0.0058(2) -0.0031(2) -0.0054(2)
C1A 0.023(2) 0.025(2) 0.031(2) -0.009(2) -0.0021(19) -0.0026(18)
C1B 0.019(2) 0.026(2) 0.023(2) -0.0112(18) -0.0032(16) -0.0093(16)
C1 0.0206(19) 0.0162(18) 0.0157(18) -0.0060(15) -0.0046(15) -0.0041(15)
O1A 0.0350(19) 0.0326(19) 0.038(2) -0.0070(16) -0.0076(16) -0.0015(15)
O1B 0.0310(17) 0.0303(17) 0.0260(16) -0.0050(14) -0.0090(14) -0.0073(14)
C2B 0.026(2) 0.0178(19) 0.020(2) -0.0048(16) -0.0070(17) -0.0054(16)
C2A 0.021(2) 0.019(2) 0.031(2) -0.0065(18) -0.0063(19) -0.0050(16)
C2 0.0165(18) 0.0151(18) 0.0196(19) -0.0073(15) -0.0058(15) -0.0002(14)
O2A 0.0259(18) 0.0338(19) 0.040(2) -0.0140(16) -0.0016(15) -0.0017(14)
O2B 0.0244(16) 0.0343(17) 0.0279(16) -0.0121(14) 0.0016(13) -0.0035(13)
C3A 0.024(2) 0.025(2) 0.029(2) -0.009(2) -0.0018(18) -0.0032(18)
C3B 0.0190(19) 0.021(2) 0.023(2) -0.0103(17) 0.0012(16) -0.0070(16)
C3 0.0181(19) 0.0189(19) 0.0178(19) -0.0076(16) -0.0028(15) -0.0044(15)
O3A 0.0319(18) 0.0334(19) 0.038(2) -0.0092(16) -0.0061(15) -0.0010(15)
O3B 0.0303(17) 0.0235(16) 0.0282(16) -0.0051(13) -0.0063(13) -0.0018(13)
C4B 0.022(2) 0.019(2) 0.022(2) -0.0035(16) -0.0071(17) -0.0059(16)
C4 0.022(2) 0.0201(19) 0.0195(19) -0.0071(16) -0.0028(16) -0.0039(16)
C4A 0.022(2) 0.021(2) 0.029(2) -0.0103(18) -0.0028(18) -0.0047(17)
O4A 0.0291(19) 0.041(2) 0.041(2) -0.0204(16) -0.0015(16) -0.0038(15)
O4B 0.0186(15) 0.0311(17) 0.0329(17) -0.0110(14) -0.0003(13) -0.0016(12)
C5 0.0193(19) 0.023(2) 0.019(2) -0.0068(16) -0.0011(15) -0.0049(16)
C5A 0.020(2) 0.025(2) 0.039(3) -0.015(2) -0.0033(19) -0.0036(18)
C5B 0.021(2) 0.029(2) 0.018(2) -0.0077(17) -0.0036(16) -0.0025(17)
O5A 0.0344(19) 0.0319(19) 0.053(2) -0.0215(17) -0.0058(16) -0.0082(15)
O5B 0.0370(18) 0.0259(17) 0.0285(17) -0.0086(14) -0.0053(14) -0.0153(14)
C6 0.0166(18) 0.0150(18) 0.023(2) -0.0084(15) -0.0070(15) -0.0030(15)
C7 0.029(2) 0.023(2) 0.020(2) -0.0084(17) -0.0080(17) -0.0038(17)
C8 0.023(2) 0.0213(19) 0.0162(19) -0.0070(16) -0.0012(15) -0.0048(16)
C9 0.0161(18) 0.0167(18) 0.0200(19) -0.0065(15) -0.0032(15) -0.0012(14)
C10 0.0178(19) 0.0151(18) 0.021(2) -0.0086(15) -0.0044(15) 0.0001(15)
C11 0.020(2) 0.019(2) 0.028(2) -0.0081(17) -0.0005(17) -0.0041(16)
O11 0.0375(18) 0.046(2) 0.0205(16) -0.0152(14) 0.0044(13) -0.0218(15)
O12 0.0243(15) 0.0266(15) 0.0215(15) -0.0083(12) 0.0034(12) -0.0123(12)
C13 0.026(2) 0.029(2) 0.021(2) -0.0067(18) 0.0051(17) -0.0078(18)
C14 0.027(2) 0.029(2) 0.031(2) -0.0058(19) 0.0025(19) -0.0064(19)
C21 0.020(2) 0.024(2) 0.020(2) -0.0113(17) -0.0003(16) -0.0043(17)
N21 0.0190(17) 0.0205(17) 0.0180(17) -0.0074(14) -0.0006(13) -0.0037(14)
C31 0.023(2) 0.020(2) 0.019(2) -0.0098(16) -0.0038(16) -0.0031(16)
O31 0.0263(15) 0.0324(16) 0.0169(14) -0.0093(12) -0.0008(12) -0.0112(13)
O32 0.0263(15) 0.0251(15) 0.0169(14) -0.0089(12) -0.0039(11) -0.0082(12)
C33 0.026(2) 0.030(2) 0.018(2) -0.0115(17) -0.0047(16) -0.0064(18)
C34 0.022(2) 0.035(2) 0.026(2) -0.0154(19) -0.0043(17) -0.0030(18)
C61 0.0178(19) 0.022(2) 0.0152(19) -0.0058(16) -0.0029(15) -0.0009(16)
N61 0.0205(17) 0.0187(17) 0.0209(17) -0.0068(14) -0.0053(14) -0.0044(14)

loop_
_geom_bond_atom_site_label_1
_geom_bond_atom_site_label_2
_geom_bond_distance
_geom_bond_site_symmetry_2
_geom_bond_publ_flag
W C5A 2.043(5) . ?
W C2A 2.047(5) . ?
W C4A 2.055(5) . ?
W C1A 2.059(5) . ?
W C3A 2.060(5) . ?
W C21 2.087(4) . ?
Cr C5B 1.912(4) . ?
Cr C2B 1.916(4) . ?
Cr C3B 1.919(4) . ?
Cr C4B 1.921(4) . ?
Cr C1B 1.921(4) . ?
Cr C61 1.957(4) . ?
C1A O1A 1.128(6) . ?
C1B O1B 1.126(5) . ?
C1 C2 1.412(5) . ?
C1 C9 1.422(5) . ?
C1 C11 1.473(6) . ?
C2B O2B 1.126(5) . ?
C2A O2A 1.142(6) . ?
C2 N21 1.369(5) . ?
C2 C3 1.407(5) . ?
C3A O3A 1.127(6) . ?
C3B O3B 1.135(5) . ?
C3 C10 1.412(5) . ?
C3 C31 1.480(5) . ?
C4B O4B 1.128(5) . ?
C4 C5 1.386(6) . ?
C4 C10 1.396(6) . ?
C4 H4 0.9500 . ?
C4A O4A 1.133(6) . ?
C5 C6 1.395(6) . ?
C5 H5 0.9500 . ?
C5A O5A 1.138(6) . ?
C5B O5B 1.133(5) . ?
C6 C7 1.390(6) . ?
C6 N61 1.399(5) . ?
C7 C8 1.391(6) . ?
C7 H7 0.9500 . ?
C8 C9 1.401(5) . ?
C8 H8 0.9500 . ?
C9 C10 1.465(5) . ?
C11 O11 1.204(5) . ?
C11 O12 1.338(5) . ?
O12 C13 1.457(5) . ?
C13 C14 1.507(6) . ?
C13 H13A 0.9900 . ?
C13 H13B 0.9900 . ?
C14 H14A 0.9800 . ?
C14 H14B 0.9800 . ?
C14 H14C 0.9800 . ?
C21 N21 1.169(6) . ?
C31 O31 1.212(5) . ?
C31 O32 1.343(5) . ?
O32 C33 1.458(5) . ?
C33 C34 1.491(6) . ?
C33 H33A 0.9900 . ?
C33 H33B 0.9900 . ?
C34 H34A 0.9800 . ?
C34 H34B 0.9800 . ?
C34 H34C 0.9800 . ?
C61 N61 1.163(5) . ?
